data_4513869
loop_
_publ_author_name
'White, Paul B.'
'Jaworski, Jonathan N.'
'Zhu, Geyunjian Harry'
'Stahl, Shannon S.'

_publ_section_title
;
 Diazafluorenone-Promoted Oxidation Catalysis: Insights into the Role of
 Bidentate Ligands in Pd-Catalyzed Aerobic Aza-Wacker Reactions.
;
_journal_issue 5
_journal_name_full 'ACS catalysis'
_journal_page_first 3340
_journal_page_last 3348
_journal_paper_doi 10.1021/acscatal.6b00953
_journal_volume 6
_journal_year 2016
_chemical_formula_moiety 'C20 H17 N3 O5 Pd'
_chemical_formula_sum 'C20 H17 N3 O5 Pd'
_chemical_formula_weight 485.76
_chemical_name_systematic
;
 ?
;
_space_group_crystal_system monoclinic
_space_group_IT_number 14
_space_group_name_Hall '-P 2yn'
_space_group_name_H-M_alt 'P 1 21/n 1'
_symmetry_space_group_name_Hall '-P 2yn'
_symmetry_space_group_name_H-M 'P 1 21/n 1'
_atom_sites_solution_hydrogens geom
_audit_creation_date 2016-02-01
_audit_creation_method
;
Olex2 1.2-dev
(compiled 2016.01.25 svn.r3250 for OlexSys, GUI svn.r5148)
;
_cell_angle_alpha 90
_cell_angle_beta 102.713(11)
_cell_angle_gamma 90
_cell_formula_units_Z 4
_cell_length_a 11.060(3)
_cell_length_b 10.703(4)
_cell_length_c 15.879(5)
_cell_measurement_reflns_used 9706
_cell_measurement_temperature 100(1)
_cell_measurement_theta_max 30.585
_cell_measurement_theta_min 2.313
_cell_volume 1833.6(10)
_computing_cell_refinement 'SAINT v7.68A (Bruker, 2009)'
_computing_data_collection 'APEX2 Ver. 2012.14-3 (Bruker-AXS, 2012)'
_computing_data_reduction 'SAINT v7.68A (Bruker, 2009)'
_computing_molecular_graphics 'Olex2 (Dolomanov et al., 2009)'
_computing_publication_material 'Olex2 (Dolomanov et al., 2009)'
_computing_structure_refinement 'ShelXL (Sheldrick, 2015)'
_computing_structure_solution
;
XS, G.M. Sheldrick, Acta Cryst.
(2008). A64, 112-122
;
_diffrn_ambient_temperature 100.0(10)
_diffrn_detector_area_resol_mean 7.9
_diffrn_detector_type 'CCD area detector'
_diffrn_measured_fraction_theta_full 0.978
_diffrn_measured_fraction_theta_max 0.984
_diffrn_measurement_device 'three-circle diffractometer'
_diffrn_measurement_device_type 'Bruker APEX-II CCD'
_diffrn_measurement_method '\f and \w scans'
_diffrn_radiation_collimation 'focusing mirrors'
_diffrn_radiation_monochromator 'mirror optics'
_diffrn_radiation_probe x-ray
_diffrn_radiation_type MoK\a
_diffrn_radiation_wavelength 0.71073
_diffrn_reflns_av_R_equivalents 0.0264
_diffrn_reflns_av_unetI/netI 0.0130
_diffrn_reflns_Laue_measured_fraction_full 0.978
_diffrn_reflns_Laue_measured_fraction_max 0.984
_diffrn_reflns_limit_h_max 15
_diffrn_reflns_limit_h_min -15
_diffrn_reflns_limit_k_max 15
_diffrn_reflns_limit_k_min -14
_diffrn_reflns_limit_l_max 22
_diffrn_reflns_limit_l_min -22
_diffrn_reflns_number 49989
_diffrn_reflns_point_group_measured_fraction_full 0.978
_diffrn_reflns_point_group_measured_fraction_max 0.984
_diffrn_reflns_theta_full 25.242
_diffrn_reflns_theta_max 30.626
_diffrn_reflns_theta_min 2.049
_diffrn_source_type 'Incoatec I\ms'
_exptl_absorpt_coefficient_mu 1.052
_exptl_absorpt_correction_T_max 0.9652
_exptl_absorpt_correction_T_min 0.8256
_exptl_absorpt_correction_type multi-scan
_exptl_absorpt_process_details
;
SADABS-2012/1 (Bruker,2012) was used for absorption correction.
wR2(int) was 0.1123 before and 0.0383 after correction.
The Ratio of minimum to maximum transmission is 0.8554.
The \l/2 correction factor is 0.0015.
;
_exptl_crystal_colour colourless
_exptl_crystal_colour_primary colourless
_exptl_crystal_density_diffrn 1.760
_exptl_crystal_density_method 'not measured'
_exptl_crystal_description block
_exptl_crystal_F_000 976
_exptl_crystal_size_max 0.258
_exptl_crystal_size_mid 0.177
_exptl_crystal_size_min 0.046
_refine_diff_density_max 0.985
_refine_diff_density_min -0.340
_refine_diff_density_rms 0.071
_refine_ls_extinction_method none
_refine_ls_goodness_of_fit_ref 1.125
_refine_ls_hydrogen_treatment constr
_refine_ls_matrix_type full
_refine_ls_number_parameters 268
_refine_ls_number_reflns 5569
_refine_ls_number_restraints 0
_refine_ls_restrained_S_all 1.125
_refine_ls_R_factor_all 0.0237
_refine_ls_R_factor_gt 0.0219
_refine_ls_shift/su_max 0.002
_refine_ls_shift/su_mean 0.000
_refine_ls_structure_factor_coef Fsqd
_refine_ls_weighting_details 'w=1/[\s^2^(Fo^2^)+(0.0226P)^2^+1.5509P] where P=(Fo^2^+2Fc^2^)/3'
_refine_ls_weighting_scheme calc
_refine_ls_wR_factor_gt 0.0544
_refine_ls_wR_factor_ref 0.0554
_reflns_Friedel_coverage 0.000
_reflns_number_gt 5258
_reflns_number_total 5569
_reflns_threshold_expression 'I > 2\s(I)'
_cod_data_source_file cs6b00953_si_002.cif
_cod_data_source_block Pd(k1-DAF)(py)(OAc)2
_cod_depositor_comments 'Adding full bibliography for 4513868--4513870.cif.'
_cod_original_cell_volume 1833.7(10)
_cod_database_code 4513869
_shelx_space_group_comment
;
The symmetry employed for this shelxl refinement is uniquely defined
by the following loop, which should always be used as a source of
symmetry information in preference to the above space-group names.
They are only intended as comments.
;
_shelx_estimated_absorpt_t_max 0.953
_shelx_estimated_absorpt_t_min 0.773
_olex2_refinement_description
;
1. Fixed Uiso
 At 1.2 times of:
  All C(H) groups
 At 1.5 times of:
  All C(H,H,H) groups
2. Uiso/Uaniso restraints and constraints
Uanis(O5) = Uanis(O5A)
3. Others
 Sof(O5A)=1-FVAR(1)
 Sof(O5)=FVAR(1)
4.a Aromatic/amide H refined with riding coordinates:
 C1(H1), C2(H2), C3(H3), C9(H9), C10(H10), C11(H11), C12(H12), C13(H13),
 C14(H14), C15(H15), C16(H16)
4.b Idealised Me refined as rotating group:
 C18(H18A,H18B,H18C), C20(H20A,H20B,H20C)
;
_shelx_shelxl_version_number 2014/7
_olex2_submission_special_instructions 'No special instructions were received'

loop_
_space_group_symop_operation_xyz
'x, y, z'
'-x+1/2, y+1/2, -z+1/2'
'-x, -y, -z'
'x-1/2, -y-1/2, z-1/2'

loop_
_atom_site_label
_atom_site_type_symbol
_atom_site_fract_x
_atom_site_fract_y
_atom_site_fract_z
_atom_site_U_iso_or_equiv
_atom_site_adp_type
_atom_site_occupancy
_atom_site_site_symmetry_order
_atom_site_calc_flag
_atom_site_refinement_flags_posn
_atom_site_refinement_flags_occupancy
_atom_site_disorder_assembly
_atom_site_disorder_group
Pd1 Pd 0.72578(2) 0.29071(2) 0.36025(2) 0.01323(4) Uani 1 1 d . . . .
O1 O 0.70663(13) -0.01947(13) 0.70174(8) 0.0293(3) Uani 1 1 d . . . .
O2 O 0.55439(10) 0.33902(10) 0.37397(7) 0.0183(2) Uani 1 1 d . . . .
O3 O 0.61387(12) 0.53890(12) 0.38504(9) 0.0278(3) Uani 1 1 d . . . .
O4 O 0.89062(10) 0.22709(10) 0.34357(7) 0.0190(2) Uani 1 1 d . . . .
O5 O 0.9734(2) 0.41563(18) 0.3758(3) 0.0389(7) Uani 0.836(8) 1 d . P A 1
O5A O 0.9475(12) 0.4197(11) 0.3331(13) 0.0389(7) Uani 0.164(8) 1 d . P A 2
N1 N 0.77696(11) 0.26896(11) 0.49028(8) 0.0147(2) Uani 1 1 d . . . .
N2 N 0.64718(13) 0.03816(13) 0.39754(9) 0.0224(3) Uani 1 1 d . . . .
N3 N 0.67164(11) 0.30805(11) 0.23130(8) 0.0151(2) Uani 1 1 d . . . .
C1 C 0.83979(13) 0.35661(14) 0.54402(10) 0.0179(3) Uani 1 1 d . . . .
H1 H 0.8669 0.4297 0.5197 0.022 Uiso 1 1 calc R . . .
C2 C 0.86643(14) 0.34433(14) 0.63346(10) 0.0191(3) Uani 1 1 d . . . .
H2 H 0.9115 0.4079 0.6687 0.023 Uiso 1 1 calc R . . .
C3 C 0.82706(14) 0.23876(15) 0.67132(9) 0.0184(3) Uani 1 1 d . . . .
H3 H 0.8432 0.2287 0.7322 0.022 Uiso 1 1 calc R . . .
C4 C 0.76327(13) 0.14934(14) 0.61582(9) 0.0160(2) Uani 1 1 d . . . .
C5 C 0.74154(12) 0.16703(13) 0.52668(9) 0.0145(2) Uani 1 1 d . . . .
C6 C 0.70948(15) 0.02606(15) 0.63268(10) 0.0212(3) Uani 1 1 d . . . .
C7 C 0.66031(14) -0.02885(15) 0.54520(10) 0.0209(3) Uani 1 1 d . . . .
C8 C 0.67873(14) 0.05610(14) 0.48211(10) 0.0190(3) Uani 1 1 d . . . .
C9 C 0.60492(15) -0.14325(15) 0.51989(12) 0.0247(3) Uani 1 1 d . . . .
H9 H 0.5894 -0.2025 0.5608 0.030 Uiso 1 1 calc R . . .
C10 C 0.57311(16) -0.16681(17) 0.43082(12) 0.0270(3) Uani 1 1 d . . . .
H10 H 0.5372 -0.2444 0.4095 0.032 Uiso 1 1 calc R . . .
C11 C 0.59526(16) -0.07383(17) 0.37363(11) 0.0257(3) Uani 1 1 d . . . .
H11 H 0.5719 -0.0912 0.3136 0.031 Uiso 1 1 calc R . . .
C12 C 0.68559(14) 0.21044(14) 0.18070(10) 0.0193(3) Uani 1 1 d . . . .
H12 H 0.7226 0.1358 0.2068 0.023 Uiso 1 1 calc R . . .
C13 C 0.64751(15) 0.21582(15) 0.09181(11) 0.0226(3) Uani 1 1 d . . . .
H13 H 0.6582 0.1459 0.0573 0.027 Uiso 1 1 calc R . . .
C14 C 0.59337(16) 0.32481(17) 0.05366(10) 0.0241(3) Uani 1 1 d . . . .
H14 H 0.5653 0.3303 -0.0072 0.029 Uiso 1 1 calc R . . .
C15 C 0.58100(15) 0.42559(15) 0.10605(10) 0.0222(3) Uani 1 1 d . . . .
H15 H 0.5455 0.5016 0.0813 0.027 Uiso 1 1 calc R . . .
C16 C 0.62080(14) 0.41436(14) 0.19467(9) 0.0175(3) Uani 1 1 d . . . .
H16 H 0.6120 0.4834 0.2304 0.021 Uiso 1 1 calc R . . .
C17 C 0.53659(14) 0.45697(14) 0.38490(9) 0.0185(3) Uani 1 1 d . . . .
C18 C 0.40772(15) 0.48862(17) 0.39618(12) 0.0247(3) Uani 1 1 d . . . .
H18A H 0.3487 0.4817 0.3404 0.037 Uiso 1 1 calc GR . . .
H18B H 0.4069 0.5742 0.4180 0.037 Uiso 1 1 calc GR . . .
H18C H 0.3841 0.4304 0.4374 0.037 Uiso 1 1 calc GR . . .
C19 C 0.97677(15) 0.30852(16) 0.34761(11) 0.0236(3) Uani 1 1 d . . . .
C20 C 1.09227(17) 0.2599(2) 0.32157(14) 0.0347(4) Uani 1 1 d . . . .
H20A H 1.1521 0.2314 0.3730 0.052 Uiso 1 1 calc GR . . .
H20B H 1.1293 0.3269 0.2935 0.052 Uiso 1 1 calc GR . . .
H20C H 1.0700 0.1899 0.2813 0.052 Uiso 1 1 calc GR . . .

loop_
_atom_site_aniso_label
_atom_site_aniso_U_11
_atom_site_aniso_U_22
_atom_site_aniso_U_33
_atom_site_aniso_U_23
_atom_site_aniso_U_13
_atom_site_aniso_U_12
Pd1 0.01262(5) 0.01344(5) 0.01328(5) 0.00184(3) 0.00211(3) 0.00035(3)
O1 0.0343(7) 0.0304(6) 0.0235(6) 0.0062(5) 0.0070(5) -0.0026(5)
O2 0.0146(4) 0.0189(5) 0.0218(5) 0.0008(4) 0.0048(4) 0.0004(4)
O3 0.0272(6) 0.0210(5) 0.0391(7) -0.0066(5) 0.0160(5) -0.0038(5)
O4 0.0155(5) 0.0191(5) 0.0227(5) 0.0016(4) 0.0046(4) 0.0029(4)
O5 0.0337(10) 0.0268(7) 0.062(2) -0.0068(10) 0.0220(12) -0.0114(7)
O5A 0.0337(10) 0.0268(7) 0.062(2) -0.0068(10) 0.0220(12) -0.0114(7)
N1 0.0138(5) 0.0153(5) 0.0148(5) 0.0012(4) 0.0027(4) -0.0001(4)
N2 0.0215(6) 0.0235(6) 0.0217(6) -0.0018(5) 0.0041(5) -0.0008(5)
N3 0.0141(5) 0.0156(5) 0.0152(5) 0.0004(4) 0.0022(4) -0.0001(4)
C1 0.0164(6) 0.0164(6) 0.0209(7) -0.0003(5) 0.0040(5) -0.0021(5)
C2 0.0170(6) 0.0203(7) 0.0197(7) -0.0036(5) 0.0032(5) -0.0026(5)
C3 0.0178(6) 0.0225(7) 0.0145(6) -0.0010(5) 0.0025(5) -0.0006(5)
C4 0.0155(6) 0.0177(6) 0.0147(6) 0.0010(5) 0.0030(5) -0.0002(5)
C5 0.0129(5) 0.0154(6) 0.0150(6) 0.0005(5) 0.0026(4) 0.0005(5)
C6 0.0210(7) 0.0219(7) 0.0203(7) 0.0014(5) 0.0040(5) 0.0014(5)
C7 0.0212(7) 0.0201(7) 0.0220(7) 0.0004(5) 0.0059(5) 0.0001(5)
C8 0.0174(6) 0.0181(6) 0.0216(7) -0.0009(5) 0.0047(5) 0.0003(5)
C9 0.0236(7) 0.0192(7) 0.0319(8) 0.0012(6) 0.0073(6) -0.0015(6)
C10 0.0241(7) 0.0240(8) 0.0333(9) -0.0060(7) 0.0072(6) 0.0000(6)
C11 0.0232(7) 0.0282(8) 0.0254(8) -0.0080(6) 0.0048(6) -0.0017(6)
C12 0.0194(6) 0.0163(6) 0.0210(7) -0.0015(5) 0.0020(5) 0.0025(5)
C13 0.0230(7) 0.0223(7) 0.0215(7) -0.0062(6) 0.0025(6) 0.0015(6)
C14 0.0280(8) 0.0270(8) 0.0160(7) -0.0015(6) 0.0018(6) 0.0006(6)
C15 0.0276(7) 0.0202(7) 0.0171(6) 0.0022(5) 0.0010(5) 0.0029(6)
C16 0.0197(6) 0.0153(6) 0.0170(6) 0.0005(5) 0.0031(5) 0.0009(5)
C17 0.0175(6) 0.0214(7) 0.0167(6) 0.0002(5) 0.0042(5) 0.0016(5)
C18 0.0175(6) 0.0275(8) 0.0298(8) -0.0022(6) 0.0067(6) 0.0032(6)
C19 0.0196(7) 0.0254(7) 0.0274(8) 0.0078(6) 0.0086(6) 0.0014(6)
C20 0.0212(8) 0.0457(11) 0.0412(10) 0.0159(9) 0.0151(7) 0.0099(7)

loop_
_atom_type_symbol
_atom_type_description
_atom_type_scat_dispersion_real
_atom_type_scat_dispersion_imag
_atom_type_scat_source
C C 0.0033 0.0016 'International Tables Vol C Tables 4.2.6.8 and 6.1.1.4'
H H 0.0000 0.0000 'International Tables Vol C Tables 4.2.6.8 and 6.1.1.4'
N N 0.0061 0.0033 'International Tables Vol C Tables 4.2.6.8 and 6.1.1.4'
O O 0.0106 0.0060 'International Tables Vol C Tables 4.2.6.8 and 6.1.1.4'
Pd Pd -0.9988 1.0072 'International Tables Vol C Tables 4.2.6.8 and 6.1.1.4'

loop_
_geom_angle_atom_site_label_1
_geom_angle_atom_site_label_2
_geom_angle_atom_site_label_3
_geom_angle
O2 Pd1 N1 88.73(5)
O4 Pd1 O2 174.87(4)
O4 Pd1 N1 92.12(5)
N3 Pd1 O2 90.57(5)
N3 Pd1 O4 88.44(5)
N3 Pd1 N1 178.33(5)
C17 O2 Pd1 115.94(9)
C19 O4 Pd1 116.55(10)
C1 N1 Pd1 123.47(10)
C5 N1 Pd1 119.46(10)
C5 N1 C1 116.95(13)
C8 N2 C11 114.54(14)
C12 N3 Pd1 119.21(10)
C16 N3 Pd1 121.42(10)
C16 N3 C12 119.37(13)
N1 C1 H1 118.6
N1 C1 C2 122.83(14)
C2 C1 H1 118.6
C1 C2 H2 120.0
C1 C2 C3 120.04(14)
C3 C2 H2 120.0
C2 C3 H3 121.6
C4 C3 C2 116.72(14)
C4 C3 H3 121.6
C3 C4 C5 120.11(14)
C3 C4 C6 131.53(14)
C5 C4 C6 108.35(13)
N1 C5 C4 123.32(13)
N1 C5 C8 127.08(13)
C4 C5 C8 109.58(13)
O1 C6 C4 127.59(15)
O1 C6 C7 127.46(16)
C4 C6 C7 104.95(13)
C8 C7 C6 109.20(14)
C9 C7 C6 131.48(15)
C9 C7 C8 119.32(15)
N2 C8 C5 126.43(14)
N2 C8 C7 125.71(15)
C7 C8 C5 107.85(13)
C7 C9 H9 121.7
C7 C9 C10 116.56(16)
C10 C9 H9 121.7
C9 C10 H10 120.5
C9 C10 C11 118.93(16)
C11 C10 H10 120.5
N2 C11 C10 124.92(16)
N2 C11 H11 117.5
C10 C11 H11 117.5
N3 C12 H12 119.1
N3 C12 C13 121.83(14)
C13 C12 H12 119.1
C12 C13 H13 120.5
C12 C13 C14 119.07(14)
C14 C13 H13 120.5
C13 C14 H14 120.6
C15 C14 C13 118.80(15)
C15 C14 H14 120.6
C14 C15 H15 120.3
C16 C15 C14 119.40(15)
C16 C15 H15 120.3
N3 C16 C15 121.52(14)
N3 C16 H16 119.2
C15 C16 H16 119.2
O2 C17 C18 114.14(13)
O3 C17 O2 124.87(14)
O3 C17 C18 120.98(15)
C17 C18 H18A 109.5
C17 C18 H18B 109.5
C17 C18 H18C 109.5
H18A C18 H18B 109.5
H18A C18 H18C 109.5
H18B C18 H18C 109.5
O4 C19 C20 114.43(16)
O5 C19 O4 124.62(16)
O5 C19 C20 120.75(18)
O5A C19 O4 118.8(6)
O5A C19 C20 118.6(5)
C19 C20 H20A 109.5
C19 C20 H20B 109.5
C19 C20 H20C 109.5
H20A C20 H20B 109.5
H20A C20 H20C 109.5
H20B C20 H20C 109.5

loop_
_geom_bond_atom_site_label_1
_geom_bond_atom_site_label_2
_geom_bond_distance
Pd1 O2 2.0225(12)
Pd1 O4 2.0175(12)
Pd1 N1 2.0307(13)
Pd1 N3 2.0115(14)
O1 C6 1.207(2)
O2 C17 1.2952(19)
O3 C17 1.224(2)
O4 C19 1.282(2)
O5 C19 1.234(3)
O5A C19 1.241(13)
N1 C1 1.3529(19)
N1 C5 1.3331(18)
N2 C8 1.325(2)
N2 C11 1.347(2)
N3 C12 1.3473(19)
N3 C16 1.3435(19)
C1 H1 0.9500
C1 C2 1.392(2)
C2 H2 0.9500
C2 C3 1.394(2)
C3 H3 0.9500
C3 C4 1.384(2)
C4 C5 1.396(2)
C4 C6 1.495(2)
C5 C8 1.475(2)
C6 C7 1.496(2)
C7 C8 1.401(2)
C7 C9 1.388(2)
C9 H9 0.9500
C9 C10 1.403(3)
C10 H10 0.9500
C10 C11 1.405(3)
C11 H11 0.9500
C12 H12 0.9500
C12 C13 1.383(2)
C13 H13 0.9500
C13 C14 1.388(2)
C14 H14 0.9500
C14 C15 1.387(2)
C15 H15 0.9500
C15 C16 1.384(2)
C16 H16 0.9500
C17 C18 1.514(2)
C18 H18A 0.9800
C18 H18B 0.9800
C18 H18C 0.9800
C19 C20 1.519(2)
C20 H20A 0.9800
C20 H20B 0.9800
C20 H20C 0.9800

loop_
_geom_torsion_atom_site_label_1
_geom_torsion_atom_site_label_2
_geom_torsion_atom_site_label_3
_geom_torsion_atom_site_label_4
_geom_torsion
Pd1 O2 C17 O3 2.1(2)
Pd1 O2 C17 C18 -179.16(10)
Pd1 O4 C19 O5 13.7(3)
Pd1 O4 C19 O5A -23.1(10)
Pd1 O4 C19 C20 -171.35(11)
Pd1 N1 C1 C2 175.21(11)
Pd1 N1 C5 C4 -174.31(10)
Pd1 N1 C5 C8 7.65(19)
Pd1 N3 C12 C13 178.48(12)
Pd1 N3 C16 C15 -178.57(12)
O1 C6 C7 C8 178.06(16)
O1 C6 C7 C9 -2.8(3)
N1 C1 C2 C3 -0.6(2)
N1 C5 C8 N2 0.5(2)
N1 C5 C8 C7 179.29(14)
N3 C12 C13 C14 0.0(2)
C1 N1 C5 C4 1.8(2)
C1 N1 C5 C8 -176.26(14)
C1 C2 C3 C4 0.8(2)
C2 C3 C4 C5 0.2(2)
C2 C3 C4 C6 179.15(15)
C3 C4 C5 N1 -1.6(2)
C3 C4 C5 C8 176.76(13)
C3 C4 C6 O1 3.5(3)
C3 C4 C6 C7 -176.26(15)
C4 C5 C8 N2 -177.76(14)
C4 C5 C8 C7 1.03(16)
C4 C6 C7 C8 -2.14(17)
C4 C6 C7 C9 177.04(16)
C5 N1 C1 C2 -0.7(2)
C5 C4 C6 O1 -177.44(16)
C5 C4 C6 C7 2.76(16)
C6 C4 C5 N1 179.27(13)
C6 C4 C5 C8 -2.39(16)
C6 C7 C8 N2 179.58(15)
C6 C7 C8 C5 0.77(17)
C6 C7 C9 C10 -177.80(16)
C7 C9 C10 C11 -1.9(2)
C8 N2 C11 C10 0.6(2)
C8 C7 C9 C10 1.3(2)
C9 C7 C8 N2 0.3(2)
C9 C7 C8 C5 -178.53(14)
C9 C10 C11 N2 0.9(3)
C11 N2 C8 C5 177.35(14)
C11 N2 C8 C7 -1.2(2)
C12 N3 C16 C15 0.8(2)
C12 C13 C14 C15 1.0(3)
C13 C14 C15 C16 -1.1(3)
C14 C15 C16 N3 0.2(2)
C16 N3 C12 C13 -0.9(2)
